data_7042757
loop_
_publ_author_name
'Huerta-Lavorie, Ra\'ul'
'B\'aez-Rodr\'iguez, Dana V.'
'Garc\'ia-R\'ios, Jessica'
'Mart\'inez-Vollbert, Emiliano'
'Mart\'inez-Otero, Diego'
'Jancik, Vojtech'

_publ_section_title
;
 Molecular rare earth metal alumosilicates
;
_journal_name_full 'Dalton Trans.'
_journal_paper_doi 10.1039/C7DT00874K
_journal_year 2017
_chemical_formula_moiety 'C47 H70 Al Gd N2 O5 Si'
_chemical_formula_sum 'C47 H70 Al Gd N2 O5 Si'
_chemical_formula_weight 955.37
_chemical_properties_physical ', Moisture-sensitive'
_space_group_crystal_system triclinic
_space_group_IT_number 2
_space_group_name_Hall '-P 1'
_space_group_name_H-M_alt 'P -1'
_symmetry_space_group_name_Hall '-P 1'
_symmetry_space_group_name_H-M 'P -1'
_atom_sites_solution_hydrogens mixed
_atom_sites_solution_primary intrinsic-phasing
_atom_sites_solution_secondary difmap
_audit_creation_method SHELXL-2014/7
_audit_update_record
;
2017-03-10 deposited with the CCDC.
2017-04-05 downloaded from the CCDC.
;
_cell_angle_alpha 85.013(1)
_cell_angle_beta 75.502(1)
_cell_angle_gamma 68.976(1)
_cell_formula_units_Z 2
_cell_length_a 11.1795(7)
_cell_length_b 13.2474(8)
_cell_length_c 17.2798(10)
_cell_measurement_reflns_used 9257
_cell_measurement_temperature 100(2)
_cell_measurement_theta_max 30.51
_cell_measurement_theta_min 2.43
_cell_volume 2312.7(2)
_computing_cell_refinement 'Bruker SAINT'
_computing_data_collection 'Bruker APEX2'
_computing_data_reduction 'Bruker SAINT'
_computing_molecular_graphics 'Bruker SHELXTL'
_computing_publication_material 'Bruker SHELXTL'
_computing_structure_refinement 'SHELXL-2014/7 (Sheldrick, 2014)'
_computing_structure_solution 'SHELXT-2014 (Sheldrick, 2014)'
_diffrn_ambient_temperature 100(2)
_diffrn_detector_area_resol_mean 8.333
_diffrn_measured_fraction_theta_full 0.999
_diffrn_measured_fraction_theta_max 0.999
_diffrn_measurement_device_type 'Bruker APEX-II CCD'
_diffrn_measurement_method '\w scans'
_diffrn_radiation_type MoK\a
_diffrn_radiation_wavelength 0.71073
_diffrn_reflns_av_R_equivalents 0.0272
_diffrn_reflns_av_unetI/netI 0.0241
_diffrn_reflns_Laue_measured_fraction_full 0.999
_diffrn_reflns_Laue_measured_fraction_max 0.999
_diffrn_reflns_limit_h_max 15
_diffrn_reflns_limit_h_min -15
_diffrn_reflns_limit_k_max 18
_diffrn_reflns_limit_k_min -18
_diffrn_reflns_limit_l_max 24
_diffrn_reflns_limit_l_min -24
_diffrn_reflns_number 50557
_diffrn_reflns_point_group_measured_fraction_full 0.999
_diffrn_reflns_point_group_measured_fraction_max 0.999
_diffrn_reflns_theta_full 25.242
_diffrn_reflns_theta_max 30.033
_diffrn_reflns_theta_min 1.217
_diffrn_source 'Fine-focus sealed tube'
_exptl_absorpt_coefficient_mu 1.524
_exptl_absorpt_correction_T_max 0.9089
_exptl_absorpt_correction_T_min 0.8387
_exptl_absorpt_correction_type multi-scan
_exptl_absorpt_process_details 'SADABS 2008/1'
_exptl_crystal_colour colourless
_exptl_crystal_density_diffrn 1.372
_exptl_crystal_description prism
_exptl_crystal_F_000 994
_exptl_crystal_size_max 0.196
_exptl_crystal_size_mid 0.108
_exptl_crystal_size_min 0.096
_refine_diff_density_max 1.170
_refine_diff_density_min -0.772
_refine_diff_density_rms 0.075
_refine_ls_extinction_method none
_refine_ls_goodness_of_fit_ref 1.066
_refine_ls_hydrogen_treatment mixed
_refine_ls_matrix_type full
_refine_ls_number_parameters 725
_refine_ls_number_reflns 13544
_refine_ls_number_restraints 1613
_refine_ls_restrained_S_all 1.129
_refine_ls_R_factor_all 0.0264
_refine_ls_R_factor_gt 0.0223
_refine_ls_shift/su_max 0.003
_refine_ls_shift/su_mean 0.000
_refine_ls_structure_factor_coef Fsqd
_refine_ls_weighting_details 'w=1/[\s^2^(Fo^2^)+(0.0259P)^2^+1.2224P] where P=(Fo^2^+2Fc^2^)/3'
_refine_ls_weighting_scheme calc
_refine_ls_wR_factor_gt 0.0530
_refine_ls_wR_factor_ref 0.0551
_reflns_Friedel_coverage 0.000
_reflns_number_gt 12419
_reflns_number_total 13544
_reflns_threshold_expression 'I > 2\s(I)'
_cod_data_source_file c7dt00874k2.cif
_cod_data_source_block Comp5
_cod_database_code 7042757
_shelx_shelxl_version_number 2014/7
_shelx_space_group_comment
; 
The symmetry employed for this shelxl refinement is uniquely defined 
by the following loop, which should always be used as a source of 
symmetry information in preference to the above space-group names. 
They are only intended as comments. 
;
_shelx_estimated_absorpt_t_min 0.754
_shelx_estimated_absorpt_t_max 0.867

loop_
_space_group_symop_operation_xyz
'x, y, z'
'-x, -y, -z'

loop_
_atom_site_label
_atom_site_type_symbol
_atom_site_fract_x
_atom_site_fract_y
_atom_site_fract_z
_atom_site_U_iso_or_equiv
_atom_site_adp_type
_atom_site_occupancy
_atom_site_site_symmetry_order
_atom_site_calc_flag
_atom_site_refinement_flags_posn
_atom_site_refinement_flags_adp
_atom_site_refinement_flags_occupancy
_atom_site_disorder_assembly
_atom_site_disorder_group
Gd1 Gd 0.04234(2) 0.16626(2) 0.18472(2) 0.01231(2) Uani 0.9612(2) 1 d D U P A 1
Si1 Si -0.05188(4) 0.40992(4) 0.28760(3) 0.01322(8) Uani 0.9612(2) 1 d D U P A 1
O2 O -0.05777(11) 0.32842(9) 0.22681(7) 0.0167(2) Uani 0.9612(2) 1 d D U P A 1
O4 O -0.16913(12) 0.41603(10) 0.36800(7) 0.0194(2) Uani 0.9612(2) 1 d D U P A 1
O3 O -0.07545(12) 0.53186(9) 0.25095(7) 0.0193(2) Uani 0.9612(2) 1 d D U P A 1
C30 C -0.1150(5) 0.5794(4) 0.1793(2) 0.0188(3) Uani 0.702(3) 1 d D U P A 1
C31 C -0.1079(3) 0.6943(2) 0.1755(2) 0.0233(6) Uani 0.702(3) 1 d D U P A 1
H31A H -0.1529 0.7301 0.2275 0.035 Uiso 0.702(3) 1 calc R U P A 1
H31B H -0.1511 0.7364 0.1343 0.035 Uiso 0.702(3) 1 calc R U P A 1
H31C H -0.0155 0.6893 0.1624 0.035 Uiso 0.702(3) 1 calc R U P A 1
C32 C -0.2543(3) 0.5844(3) 0.1836(2) 0.0329(8) Uani 0.702(3) 1 d D U P A 1
H32A H -0.2574 0.5111 0.1889 0.049 Uiso 0.702(3) 1 calc R U P A 1
H32B H -0.2808 0.6176 0.1348 0.049 Uiso 0.702(3) 1 calc R U P A 1
H32C H -0.3147 0.6279 0.2300 0.049 Uiso 0.702(3) 1 calc R U P A 1
C33 C -0.0160(9) 0.5171(9) 0.1068(2) 0.0318(14) Uani 0.702(3) 1 d D U P A 1
H33A H 0.0735 0.5057 0.1114 0.048 Uiso 0.702(3) 1 calc R U P A 1
H33B H -0.0320 0.5584 0.0583 0.048 Uiso 0.702(3) 1 calc R U P A 1
H33C H -0.0258 0.4469 0.1041 0.048 Uiso 0.702(3) 1 calc R U P A 1
C34 C -0.23689(17) 0.49268(14) 0.43197(10) 0.0207(3) Uani 0.9612(2) 1 d D U P A 1
C35 C -0.31239(18) 0.43684(16) 0.49622(11) 0.0265(4) Uani 0.9612(2) 1 d D U P A 1
H35A H -0.3737 0.4171 0.4741 0.040 Uiso 0.9612(2) 1 calc R U P A 1
H35B H -0.3619 0.4861 0.5416 0.040 Uiso 0.9612(2) 1 calc R U P A 1
H35C H -0.2500 0.3715 0.5142 0.040 Uiso 0.9612(2) 1 calc R U P A 1
C36 C -0.1384(2) 0.52096(18) 0.46366(13) 0.0317(4) Uani 0.9612(2) 1 d D U P A 1
H36A H -0.0904 0.5562 0.4215 0.047 Uiso 0.9612(2) 1 calc R U P A 1
H36B H -0.0759 0.4548 0.4807 0.047 Uiso 0.9612(2) 1 calc R U P A 1
H36C H -0.1850 0.5702 0.5094 0.047 Uiso 0.9612(2) 1 calc R U P A 1
C37 C -0.3338(2) 0.59397(18) 0.40292(14) 0.0374(5) Uani 0.9612(2) 1 d D U P A 1
H37A H -0.2849 0.6295 0.3616 0.056 Uiso 0.9612(2) 1 calc R U P A 1
H37B H -0.3842 0.6438 0.4479 0.056 Uiso 0.9612(2) 1 calc R U P A 1
H37C H -0.3943 0.5735 0.3806 0.056 Uiso 0.9612(2) 1 calc R U P A 1
C38 C 0.14098(18) 0.22394(14) 0.03478(10) 0.0204(3) Uani 0.9612(2) 1 d D U P A 1
H38 H 0.1729 0.2821 0.0311 0.024 Uiso 0.9612(2) 1 calc R U P A 1
C39 C 0.21574(18) 0.11270(14) 0.03946(10) 0.0204(3) Uani 0.9612(2) 1 d D U P A 1
H39 H 0.3068 0.0833 0.0393 0.024 Uiso 0.9612(2) 1 calc R U P A 1
C40 C 0.1318(2) 0.05306(16) 0.04436(11) 0.0243(4) Uani 0.9612(2) 1 d D U P A 1
H40 H 0.1562 -0.0233 0.0481 0.029 Uiso 0.9612(2) 1 calc R U P A 1
C41 C 0.0057(2) 0.12732(17) 0.04276(11) 0.0264(4) Uani 0.9612(2) 1 d D U P A 1
H41 H -0.0705 0.1097 0.0454 0.032 Uiso 0.9612(2) 1 calc R U P A 1
C42 C 0.0113(2) 0.23289(16) 0.03648(11) 0.0246(4) Uani 0.9612(2) 1 d D U P A 1
H42 H -0.0600 0.2982 0.0339 0.030 Uiso 0.9612(2) 1 calc R U P A 1
C43 C 0.05984(19) -0.02597(15) 0.25937(12) 0.0248(4) Uani 0.9612(2) 1 d D U P A 1
H43 H 0.1415 -0.0838 0.2442 0.030 Uiso 0.9612(2) 1 calc R U P A 1
C44 C 0.02588(19) 0.05005(16) 0.32110(11) 0.0242(4) Uani 0.9612(2) 1 d D U P A 1
H44 H 0.0807 0.0522 0.3545 0.029 Uiso 0.9612(2) 1 calc R U P A 1
C45 C -0.10298(19) 0.12168(15) 0.32417(11) 0.0226(3) Uani 0.9612(2) 1 d D U P A 1
H45 H -0.1512 0.1804 0.3604 0.027 Uiso 0.9612(2) 1 calc R U P A 1
C46 C -0.14824(18) 0.09079(15) 0.26376(12) 0.0214(3) Uani 0.9612(2) 1 d D U P A 1
H46 H -0.2319 0.1260 0.2518 0.026 Uiso 0.9612(2) 1 calc R U P A 1
C47 C -0.04800(19) -0.00113(15) 0.22445(12) 0.0238(3) Uani 0.9612(2) 1 d D U P A 1
H47 H -0.0525 -0.0395 0.1819 0.029 Uiso 0.9612(2) 1 calc R U P A 1
Gd1A Gd -0.1158(2) 0.45299(16) 0.29973(12) 0.01322(8) Uani 0.0388(2) 1 d D U P A 2
Si1A Si 0.0791(4) 0.2080(6) 0.1974(5) 0.01231(2) Uani 0.0388(2) 1 d D U P A 2
O2A O -0.0500(6) 0.2962(5) 0.2485(8) 0.0167(2) Uani 0.0388(2) 1 d D U P A 2
O4A O 0.0973(13) 0.2379(17) 0.0938(7) 0.0194(2) Uani 0.0388(2) 1 d D U P A 2
O3A O 0.0633(10) 0.0831(8) 0.1934(12) 0.0193(2) Uani 0.0388(2) 1 d D U P A 2
C30A C 0.004(2) 0.0206(17) 0.2477(15) 0.023(2) Uani 0.0388(2) 1 d D U P A 2
C31A C -0.131(3) 0.0994(16) 0.290(2) 0.028(2) Uani 0.0388(2) 1 d D U P A 2
H31D H -0.1774 0.0602 0.3290 0.042 Uiso 0.0388(2) 1 calc R U P A 2
H31E H -0.1184 0.1556 0.3170 0.042 Uiso 0.0388(2) 1 calc R U P A 2
H31F H -0.1822 0.1330 0.2501 0.042 Uiso 0.0388(2) 1 calc R U P A 2
C32A C 0.000(4) -0.068(2) 0.199(2) 0.028(5) Uani 0.0388(2) 1 d D U P A 2
H32D H -0.0406 -0.1144 0.2347 0.042 Uiso 0.0388(2) 1 calc R U P A 2
H32E H -0.0513 -0.0353 0.1593 0.042 Uiso 0.0388(2) 1 calc R U P A 2
H32F H 0.0903 -0.1115 0.1719 0.042 Uiso 0.0388(2) 1 calc R U P A 2
C33A C 0.091(2) -0.025(3) 0.3069(18) 0.030(5) Uani 0.0388(2) 1 d D U P A 2
H33D H 0.0536 -0.0698 0.3464 0.045 Uiso 0.0388(2) 1 calc R U P A 2
H33E H 0.1801 -0.0693 0.2781 0.045 Uiso 0.0388(2) 1 calc R U P A 2
H33F H 0.0966 0.0346 0.3341 0.045 Uiso 0.0388(2) 1 calc R U P A 2
C34A C 0.066(3) 0.202(2) 0.0310(12) 0.025(2) Uani 0.0388(2) 1 d D U P A 2
C35A C -0.076(3) 0.207(3) 0.061(2) 0.029(5) Uani 0.0388(2) 1 d D U P A 2
H35D H -0.1035 0.1824 0.0187 0.044 Uiso 0.0388(2) 1 calc R U P A 2
H35E H -0.0832 0.1604 0.1079 0.044 Uiso 0.0388(2) 1 calc R U P A 2
H35F H -0.1334 0.2817 0.0758 0.044 Uiso 0.0388(2) 1 calc R U P A 2
C36A C 0.084(4) 0.276(3) -0.0398(16) 0.032(5) Uani 0.0388(2) 1 d D U P A 2
H36D H 0.0624 0.2516 -0.0850 0.049 Uiso 0.0388(2) 1 calc R U P A 2
H36E H 0.0248 0.3500 -0.0254 0.049 Uiso 0.0388(2) 1 calc R U P A 2
H36F H 0.1753 0.2732 -0.0549 0.049 Uiso 0.0388(2) 1 calc R U P A 2
C37A C 0.160(4) 0.085(2) 0.017(2) 0.023(4) Uani 0.0388(2) 1 d D U P A 2
H37D H 0.1438 0.0543 -0.0275 0.034 Uiso 0.0388(2) 1 calc R U P A 2
H37E H 0.2517 0.0830 0.0030 0.034 Uiso 0.0388(2) 1 calc R U P A 2
H37F H 0.1457 0.0426 0.0652 0.034 Uiso 0.0388(2) 1 calc R U P A 2
C38A C -0.237(3) 0.3832(18) 0.4412(11) 0.026(3) Uani 0.0388(2) 1 d D U P A 2
H38A H -0.2290 0.3091 0.4432 0.031 Uiso 0.0388(2) 1 calc R U P A 2
C39A C -0.341(2) 0.474(2) 0.4269(13) 0.027(3) Uani 0.0388(2) 1 d D U P A 2
H39A H -0.4215 0.4687 0.4219 0.033 Uiso 0.0388(2) 1 calc R U P A 2
C40A C -0.320(2) 0.5705(18) 0.4203(12) 0.027(3) Uani 0.0388(2) 1 d D U P A 2
H40A H -0.3741 0.6394 0.4055 0.032 Uiso 0.0388(2) 1 calc R U P A 2
C41A C -0.203(3) 0.5416(14) 0.4405(9) 0.027(3) Uani 0.0388(2) 1 d D U P A 2
H41A H -0.1624 0.5911 0.4465 0.033 Uiso 0.0388(2) 1 calc R U P A 2
C42A C -0.150(3) 0.4292(8) 0.4516(8) 0.026(3) Uani 0.0388(2) 1 d D U P A 2
H42A H -0.0669 0.3914 0.4641 0.032 Uiso 0.0388(2) 1 calc DR U P A 2
C43A C -0.1000(10) 0.6437(13) 0.2294(13) 0.028(2) Uani 0.0388(2) 1 d D U P A 2
H43A H -0.0763 0.6904 0.2565 0.033 Uiso 0.0388(2) 1 calc DR U P A 2
C44A C -0.008(2) 0.5605(18) 0.1765(12) 0.026(3) Uani 0.0388(2) 1 d D U P A 2
H44A H 0.0849 0.5417 0.1645 0.031 Uiso 0.0388(2) 1 calc R U P A 2
C45A C -0.075(3) 0.512(2) 0.1456(9) 0.026(3) Uani 0.0388(2) 1 d D U P A 2
H45A H -0.0411 0.4525 0.1093 0.031 Uiso 0.0388(2) 1 calc R U P A 2
C46A C -0.205(3) 0.5716(19) 0.1815(11) 0.027(3) Uani 0.0388(2) 1 d D U P A 2
H46A H -0.2764 0.5597 0.1686 0.033 Uiso 0.0388(2) 1 calc R U P A 2
C47A C -0.2256(18) 0.6493(14) 0.2368(13) 0.029(3) Uani 0.0388(2) 1 d D U P A 2
H47A H -0.3053 0.6938 0.2704 0.035 Uiso 0.0388(2) 1 calc R U P A 2
C30B C -0.1139(14) 0.5781(11) 0.1785(6) 0.0188(3) Uani 0.260(3) 1 d D . P A 3
C31B C -0.1513(9) 0.6989(4) 0.1820(6) 0.0233(6) Uani 0.260(3) 1 d D . P A 3
H31G H -0.2207 0.7272 0.2303 0.035 Uiso 0.260(3) 1 calc R U P A 3
H31H H -0.0739 0.7166 0.1832 0.035 Uiso 0.260(3) 1 calc R U P A 3
H31I H -0.1837 0.7316 0.1347 0.035 Uiso 0.260(3) 1 calc R U P A 3
C32B C -0.2302(9) 0.5478(9) 0.1710(7) 0.0329(8) Uani 0.260(3) 1 d D . P A 3
H32G H -0.3058 0.5796 0.2156 0.049 Uiso 0.260(3) 1 calc R U P A 3
H32H H -0.2539 0.5753 0.1204 0.049 Uiso 0.260(3) 1 calc R U P A 3
H32I H -0.2054 0.4689 0.1723 0.049 Uiso 0.260(3) 1 calc R U P A 3
C33B C -0.008(3) 0.524(3) 0.1071(5) 0.0318(14) Uani 0.260(3) 1 d D . P A 3
H33G H 0.0099 0.4459 0.1098 0.048 Uiso 0.260(3) 1 calc R U P A 3
H33H H -0.0373 0.5529 0.0582 0.048 Uiso 0.260(3) 1 calc R U P A 3
H33I H 0.0725 0.5379 0.1067 0.048 Uiso 0.260(3) 1 calc R U P A 3
Al1 Al 0.24683(4) 0.27709(4) 0.27853(3) 0.01119(8) Uani 1 1 d D . . . .
O1 O 0.09233(11) 0.36862(9) 0.31063(7) 0.0167(2) Uani 1 1 d D . . . .
H5' H 0.074(3) 0.407(3) 0.351(2) 0.025 Uiso 0.0388(2) 1 d D U P A 2
O5 O 0.22863(11) 0.18558(9) 0.21615(7) 0.0158(2) Uani 1 1 d D . . . .
H5 H 0.2963(13) 0.1305(11) 0.2038(13) 0.024 Uiso 0.9612(2) 1 d D U P A 1
N1 N 0.37765(12) 0.34117(10) 0.23296(7) 0.0127(2) Uani 1 1 d . . . . .
N2 N 0.34065(12) 0.18453(10) 0.35008(7) 0.0124(2) Uani 1 1 d . . . . .
C1 C 0.57032(16) 0.39350(14) 0.23502(11) 0.0207(3) Uani 1 1 d . . . . .
H1A H 0.6602 0.3428 0.2323 0.031 Uiso 1 1 calc R U . . .
H1B H 0.5523 0.4547 0.2695 0.031 Uiso 1 1 calc R U . . .
H1C H 0.5615 0.4198 0.1812 0.031 Uiso 1 1 calc R U . . .
C2 C 0.47300(15) 0.33655(12) 0.26899(9) 0.0149(3) Uani 1 1 d . . . . .
C3 C 0.49300(16) 0.27785(13) 0.33882(9) 0.0168(3) Uani 1 1 d D . . . .
H3 H 0.5626(12) 0.2815(16) 0.3594(11) 0.020 Uiso 1 1 d D U . . .
C4 C 0.43753(15) 0.20155(12) 0.37411(9) 0.0144(3) Uani 1 1 d . . . . .
C5 C 0.49470(17) 0.13410(14) 0.43996(10) 0.0206(3) Uani 1 1 d . . . . .
H5A H 0.5139 0.0575 0.4300 0.031 Uiso 1 1 calc R U . . .
H5B H 0.4310 0.1557 0.4914 0.031 Uiso 1 1 calc R U . . .
H5C H 0.5762 0.1452 0.4412 0.031 Uiso 1 1 calc R U . . .
C6 C 0.36435(14) 0.40889(12) 0.16245(9) 0.0139(3) Uani 1 1 d . . . . .
C7 C 0.31041(15) 0.52239(12) 0.17160(10) 0.0173(3) Uani 1 1 d . . . . .
C8 C 0.28840(17) 0.58457(14) 0.10339(11) 0.0231(3) Uani 1 1 d . . . . .
H8 H 0.2507 0.6611 0.1081 0.028 Uiso 1 1 calc R U . . .
C9 C 0.32029(17) 0.53716(15) 0.02957(11) 0.0247(4) Uani 1 1 d . . . . .
H9 H 0.3011 0.5808 -0.0155 0.030 Uiso 1 1 calc R U . . .
C10 C 0.38027(17) 0.42608(15) 0.02089(10) 0.0217(3) Uani 1 1 d . . . . .
H10 H 0.4050 0.3947 -0.0307 0.026 Uiso 1 1 calc R U . . .
C11 C 0.40515(15) 0.35925(13) 0.08641(9) 0.0157(3) Uani 1 1 d . . . . .
C12 C 0.47993(16) 0.23744(13) 0.07490(10) 0.0188(3) Uani 1 1 d . . . . .
H12 H 0.4282 0.1994 0.1140 0.023 Uiso 1 1 calc R U . . .
C13 C 0.49621(19) 0.19716(16) -0.00905(11) 0.0287(4) Uani 1 1 d . . . . .
H13A H 0.5556 0.2264 -0.0481 0.043 Uiso 1 1 calc R U . . .
H13B H 0.4100 0.2214 -0.0223 0.043 Uiso 1 1 calc R U . . .
H13C H 0.5335 0.1180 -0.0104 0.043 Uiso 1 1 calc R U . . .
C14 C 0.61751(18) 0.20227(14) 0.09156(11) 0.0260(4) Uani 1 1 d . . . . .
H14A H 0.6617 0.1242 0.0827 0.039 Uiso 1 1 calc R U . . .
H14B H 0.6094 0.2194 0.1471 0.039 Uiso 1 1 calc R U . . .
H14C H 0.6695 0.2407 0.0555 0.039 Uiso 1 1 calc R U . . .
C15 C 0.28157(17) 0.57919(13) 0.25058(11) 0.0219(3) Uani 1 1 d . . . . .
H15 H 0.3131 0.5230 0.2905 0.026 Uiso 1 1 calc R U . . .
C16 C 0.13443(19) 0.64042(17) 0.28337(14) 0.0341(5) Uani 1 1 d . . . . .
H16A H 0.1025 0.6991 0.2468 0.051 Uiso 1 1 calc DR U . . .
H16B H 0.1207 0.6707 0.3360 0.051 Uiso 1 1 calc R U . . .
H16C H 0.0858 0.5907 0.2884 0.051 Uiso 1 1 calc DR U . . .
C17 C 0.3564(2) 0.65878(16) 0.24215(14) 0.0325(4) Uani 1 1 d . . . . .
H17A H 0.4495 0.6219 0.2166 0.049 Uiso 1 1 calc R U . . .
H17B H 0.3489 0.6846 0.2952 0.049 Uiso 1 1 calc R U . . .
H17C H 0.3182 0.7204 0.2093 0.049 Uiso 1 1 calc R U . . .
C18 C 0.31947(14) 0.08363(12) 0.37572(9) 0.0132(3) Uani 1 1 d . . . . .
C19 C 0.23189(15) 0.07765(12) 0.44853(9) 0.0156(3) Uani 1 1 d . . . . .
C20 C 0.21901(16) -0.02264(13) 0.47164(10) 0.0192(3) Uani 1 1 d . . . . .
H20 H 0.1599 -0.0283 0.5206 0.023 Uiso 1 1 calc R U . . .
C21 C 0.29110(17) -0.11362(13) 0.42423(11) 0.0216(3) Uani 1 1 d . . . . .
H21 H 0.2816 -0.1811 0.4409 0.026 Uiso 1 1 calc R U . . .
C22 C 0.37687(17) -0.10637(13) 0.35258(10) 0.0201(3) Uani 1 1 d . . . . .
H22 H 0.4258 -0.1693 0.3205 0.024 Uiso 1 1 calc R U . . .
C23 C 0.39284(15) -0.00817(12) 0.32649(9) 0.0152(3) Uani 1 1 d . . . . .
C24 C 0.49282(15) -0.00487(13) 0.24894(9) 0.0169(3) Uani 1 1 d . . . . .
H24 H 0.4753 0.0726 0.2333 0.020 Uiso 1 1 calc R U . . .
C25 C 0.48226(19) -0.06432(15) 0.17975(11) 0.0260(4) Uani 1 1 d . . . . .
H25A H 0.5397 -0.0512 0.1299 0.039 Uiso 1 1 calc R U . . .
H25B H 0.3908 -0.0375 0.1745 0.039 Uiso 1 1 calc R U . . .
H25C H 0.5096 -0.1421 0.1908 0.039 Uiso 1 1 calc R U . . .
C26 C 0.63288(17) -0.05185(16) 0.26189(12) 0.0272(4) Uani 1 1 d . . . . .
H26A H 0.6967 -0.0600 0.2102 0.041 Uiso 1 1 calc R U . . .
H26B H 0.6464 -0.1227 0.2876 0.041 Uiso 1 1 calc DR U . . .
H26C H 0.6453 -0.0030 0.2961 0.041 Uiso 1 1 calc R U . . .
C27 C 0.15113(16) 0.17560(13) 0.50199(10) 0.0190(3) Uani 1 1 d . . . . .
H27 H 0.1810 0.2369 0.4793 0.023 Uiso 1 1 calc R U . . .
C28 C 0.00531(18) 0.20834(18) 0.50251(12) 0.0321(4) Uani 1 1 d . . . . .
H28A H -0.0073 0.2309 0.4487 0.048 Uiso 1 1 calc DR U . . .
H28B H -0.0465 0.2685 0.5400 0.048 Uiso 1 1 calc DR U . . .
H28C H -0.0239 0.1467 0.5192 0.048 Uiso 1 1 calc R U . . .
C29 C 0.17103(19) 0.15535(16) 0.58757(10) 0.0264(4) Uani 1 1 d . . . . .
H29A H 0.2654 0.1301 0.5860 0.040 Uiso 1 1 calc R U . . .
H29B H 0.1343 0.1003 0.6129 0.040 Uiso 1 1 calc DR U . . .
H29C H 0.1260 0.2227 0.6184 0.040 Uiso 1 1 calc R U . . .

loop_
_atom_site_aniso_label
_atom_site_aniso_U_11
_atom_site_aniso_U_22
_atom_site_aniso_U_33
_atom_site_aniso_U_23
_atom_site_aniso_U_13
_atom_site_aniso_U_12
Gd1 0.01220(4) 0.01268(4) 0.01285(4) -0.00069(2) -0.00213(3) -0.00569(3)
Si1 0.0111(2) 0.0120(2) 0.01503(19) -0.00109(16) -0.00174(16) -0.00300(16)
O2 0.0152(5) 0.0152(5) 0.0191(6) -0.0020(4) -0.0039(4) -0.0043(4)
O4 0.0150(5) 0.0196(6) 0.0204(6) -0.0050(4) 0.0034(4) -0.0064(4)
O3 0.0251(6) 0.0132(5) 0.0199(6) 0.0019(4) -0.0090(5) -0.0052(4)
C30 0.0191(8) 0.0185(7) 0.0173(7) 0.0019(6) -0.0048(6) -0.0049(6)
C31 0.0243(17) 0.0151(8) 0.0260(11) 0.0001(8) -0.0064(14) -0.0012(10)
C32 0.0152(13) 0.043(2) 0.0398(17) 0.0162(16) -0.0145(13) -0.0074(14)
C33 0.0435(17) 0.0208(18) 0.0223(9) 0.0002(7) 0.0070(9) -0.0109(14)
C34 0.0189(8) 0.0187(7) 0.0180(8) -0.0032(6) 0.0017(6) -0.0022(6)
C35 0.0188(8) 0.0313(9) 0.0227(9) 0.0003(7) 0.0024(7) -0.0057(7)
C36 0.0348(11) 0.0373(11) 0.0283(10) -0.0025(8) -0.0041(8) -0.0207(9)
C37 0.0285(10) 0.0289(10) 0.0298(11) 0.0032(8) 0.0067(8) 0.0098(8)
C38 0.0236(8) 0.0226(8) 0.0135(7) 0.0003(6) -0.0014(6) -0.0081(7)
C39 0.0200(8) 0.0228(8) 0.0152(7) -0.0039(6) 0.0006(6) -0.0061(6)
C40 0.0311(9) 0.0252(8) 0.0168(8) -0.0063(7) -0.0009(7) -0.0120(8)
C41 0.0276(9) 0.0380(10) 0.0202(8) -0.0048(7) -0.0077(7) -0.0168(8)
C42 0.0241(9) 0.0304(9) 0.0177(8) 0.0016(7) -0.0070(7) -0.0064(7)
C43 0.0220(8) 0.0171(8) 0.0347(10) 0.0079(7) -0.0056(7) -0.0086(7)
C44 0.0265(9) 0.0289(9) 0.0241(8) 0.0126(7) -0.0108(7) -0.0176(7)
C45 0.0255(9) 0.0259(8) 0.0171(8) 0.0031(6) 0.0007(6) -0.0145(7)
C46 0.0166(8) 0.0247(8) 0.0257(9) 0.0058(7) -0.0050(6) -0.0120(7)
C47 0.0275(9) 0.0214(8) 0.0275(9) 0.0002(7) -0.0041(7) -0.0161(7)
Gd1A 0.0111(2) 0.0120(2) 0.01503(19) -0.00109(16) -0.00174(16) -0.00300(16)
Si1A 0.01220(4) 0.01268(4) 0.01285(4) -0.00069(2) -0.00213(3) -0.00569(3)
O2A 0.0152(5) 0.0152(5) 0.0191(6) -0.0020(4) -0.0039(4) -0.0043(4)
O4A 0.0150(5) 0.0196(6) 0.0204(6) -0.0050(4) 0.0034(4) -0.0064(4)
O3A 0.0251(6) 0.0132(5) 0.0199(6) 0.0019(4) -0.0090(5) -0.0052(4)
C30A 0.024(4) 0.021(3) 0.024(4) 0.005(3) -0.006(3) -0.009(3)
C31A 0.027(3) 0.023(4) 0.026(4) 0.002(3) -0.002(3) -0.004(3)
C32A 0.030(9) 0.021(7) 0.032(8) 0.001(6) -0.009(7) -0.007(6)
C33A 0.028(8) 0.032(9) 0.026(7) 0.005(6) -0.006(6) -0.008(7)
C34A 0.026(4) 0.027(4) 0.018(3) -0.004(3) -0.002(3) -0.007(3)
C35A 0.028(6) 0.034(9) 0.025(9) -0.004(8) -0.003(6) -0.012(6)
C36A 0.033(9) 0.033(8) 0.025(7) 0.000(6) -0.001(6) -0.008(7)
C37A 0.021(7) 0.025(6) 0.020(8) -0.001(5) 0.005(6) -0.011(5)
C38A 0.021(4) 0.025(4) 0.023(4) -0.001(4) 0.003(4) -0.003(4)
C39A 0.022(4) 0.026(4) 0.025(4) -0.001(4) 0.003(4) -0.002(4)
C40A 0.024(5) 0.027(5) 0.021(5) -0.001(4) 0.002(4) -0.003(4)
C41A 0.024(5) 0.027(5) 0.022(4) -0.001(4) 0.002(4) -0.003(4)
C42A 0.023(4) 0.026(4) 0.024(4) 0.000(4) 0.000(4) -0.005(4)
C43A 0.027(3) 0.023(4) 0.026(4) 0.002(3) -0.002(3) -0.004(3)
C44A 0.027(4) 0.020(4) 0.024(4) 0.003(4) -0.002(4) -0.004(3)
C45A 0.026(4) 0.022(4) 0.022(4) 0.004(4) -0.003(4) -0.003(4)
C46A 0.026(5) 0.024(5) 0.024(4) 0.003(4) -0.003(4) -0.003(4)
C47A 0.028(4) 0.024(4) 0.026(4) 0.004(4) -0.002(4) -0.002(3)
C30B 0.0191(8) 0.0185(7) 0.0173(7) 0.0019(6) -0.0048(6) -0.0049(6)
C31B 0.0243(17) 0.0151(8) 0.0260(11) 0.0001(8) -0.0064(14) -0.0012(10)
C32B 0.0152(13) 0.043(2) 0.0398(17) 0.0162(16) -0.0145(13) -0.0074(14)
C33B 0.0435(17) 0.0208(18) 0.0223(9) 0.0002(7) 0.0070(9) -0.0109(14)
Al1 0.00994(19) 0.01197(19) 0.01115(19) -0.00103(15) -0.00133(15) -0.00375(16)
O1 0.0123(5) 0.0175(5) 0.0174(5) -0.0004(4) -0.0018(4) -0.0027(4)
O5 0.0131(5) 0.0167(5) 0.0175(5) -0.0036(4) -0.0027(4) -0.0050(4)
N1 0.0115(6) 0.0129(5) 0.0128(6) -0.0009(4) -0.0010(4) -0.0042(4)
N2 0.0124(6) 0.0119(5) 0.0124(6) -0.0007(4) -0.0018(4) -0.0044(4)
C1 0.0158(7) 0.0224(8) 0.0268(8) 0.0029(6) -0.0043(6) -0.0112(6)
C2 0.0125(6) 0.0144(6) 0.0175(7) -0.0027(5) -0.0011(5) -0.0055(5)
C3 0.0167(7) 0.0200(7) 0.0175(7) 0.0006(6) -0.0067(6) -0.0093(6)
C4 0.0155(7) 0.0149(6) 0.0127(6) -0.0014(5) -0.0041(5) -0.0045(5)
C5 0.0214(8) 0.0224(8) 0.0215(8) 0.0040(6) -0.0112(6) -0.0085(6)
C6 0.0114(6) 0.0151(6) 0.0155(7) 0.0013(5) -0.0019(5) -0.0060(5)
C7 0.0129(7) 0.0145(7) 0.0235(8) -0.0004(6) -0.0006(6) -0.0060(5)
C8 0.0178(8) 0.0164(7) 0.0324(9) 0.0069(6) -0.0037(7) -0.0057(6)
C9 0.0208(8) 0.0284(9) 0.0246(8) 0.0127(7) -0.0060(7) -0.0104(7)
C10 0.0194(8) 0.0295(9) 0.0169(7) 0.0025(6) -0.0028(6) -0.0109(7)
C11 0.0133(7) 0.0186(7) 0.0152(7) -0.0009(5) -0.0007(5) -0.0069(6)
C12 0.0201(8) 0.0172(7) 0.0162(7) -0.0037(6) 0.0029(6) -0.0071(6)
C13 0.0278(9) 0.0344(10) 0.0231(9) -0.0122(7) 0.0016(7) -0.0121(8)
C14 0.0239(9) 0.0198(8) 0.0268(9) -0.0051(7) -0.0039(7) 0.0011(7)
C15 0.0194(8) 0.0162(7) 0.0297(9) -0.0073(6) -0.0005(6) -0.0076(6)
C16 0.0211(9) 0.0338(10) 0.0439(12) -0.0203(9) 0.0036(8) -0.0085(8)
C17 0.0266(9) 0.0227(9) 0.0515(13) -0.0091(8) -0.0064(9) -0.0123(7)
C18 0.0127(6) 0.0125(6) 0.0149(7) 0.0011(5) -0.0044(5) -0.0046(5)
C19 0.0145(7) 0.0166(7) 0.0154(7) 0.0021(5) -0.0046(5) -0.0047(5)
C20 0.0193(7) 0.0216(7) 0.0189(7) 0.0068(6) -0.0062(6) -0.0101(6)
C21 0.0250(8) 0.0160(7) 0.0280(9) 0.0058(6) -0.0103(7) -0.0106(6)
C22 0.0222(8) 0.0130(7) 0.0261(8) -0.0015(6) -0.0076(6) -0.0058(6)
C23 0.0146(7) 0.0150(7) 0.0167(7) -0.0003(5) -0.0050(5) -0.0050(5)
C24 0.0157(7) 0.0154(7) 0.0174(7) -0.0039(5) -0.0020(6) -0.0033(6)
C25 0.0294(9) 0.0266(9) 0.0210(8) -0.0086(7) -0.0028(7) -0.0087(7)
C26 0.0155(8) 0.0316(9) 0.0302(9) -0.0026(7) -0.0037(7) -0.0038(7)
C27 0.0184(7) 0.0199(7) 0.0148(7) -0.0003(6) -0.0005(6) -0.0043(6)
C28 0.0193(8) 0.0412(11) 0.0259(9) -0.0072(8) -0.0042(7) 0.0021(8)
C29 0.0271(9) 0.0315(9) 0.0163(8) -0.0014(7) -0.0043(7) -0.0055(7)

loop_
_atom_type_symbol
_atom_type_description
_atom_type_scat_dispersion_real
_atom_type_scat_dispersion_imag
_atom_type_scat_source
C C 0.0033 0.0016 'International Tables Vol C Tables 4.2.6.8 and 6.1.1.4'
H H 0.0000 0.0000 'International Tables Vol C Tables 4.2.6.8 and 6.1.1.4'
N N 0.0061 0.0033 'International Tables Vol C Tables 4.2.6.8 and 6.1.1.4'
O O 0.0106 0.0060 'International Tables Vol C Tables 4.2.6.8 and 6.1.1.4'
Al Al 0.0645 0.0514 'International Tables Vol C Tables 4.2.6.8 and 6.1.1.4'
Si Si 0.0817 0.0704 'International Tables Vol C Tables 4.2.6.8 and 6.1.1.4'
Gd Gd -0.1653 3.9035 'International Tables Vol C Tables 4.2.6.8 and 6.1.1.4'

loop_
_geom_angle_atom_site_label_1
_geom_angle_atom_site_label_2
_geom_angle_atom_site_label_3
_geom_angle
O2 Gd1 O5 84.79(4)
O2 Gd1 C46 95.90(5)
O5 Gd1 C46 134.48(5)
O2 Gd1 C45 82.71(5)
O5 Gd1 C45 105.86(5)
C46 Gd1 C45 30.44(5)
O2 Gd1 C42 89.69(5)
O5 Gd1 C42 114.41(5)
C46 Gd1 C42 111.11(6)
C45 Gd1 C42 138.10(6)
O2 Gd1 C44 102.66(5)
O5 Gd1 C44 85.38(5)
C46 Gd1 C44 49.91(6)
C45 Gd1 C44 30.11(6)
C42 Gd1 C44 157.79(6)
O2 Gd1 C41 114.83(5)
O5 Gd1 C41 130.13(5)
C46 Gd1 C41 90.78(6)
C45 Gd1 C41 121.22(6)
C42 Gd1 C41 30.36(6)
C44 Gd1 C41 128.50(6)
O2 Gd1 C38 94.40(5)
O5 Gd1 C38 85.24(5)
C46 Gd1 C38 139.66(6)
C45 Gd1 C38 168.14(6)
C42 Gd1 C38 30.09(6)
C44 Gd1 C38 159.67(6)
C41 Gd1 C38 49.79(6)
O2 Gd1 C43 131.36(5)
O5 Gd1 C43 97.29(5)
C46 Gd1 C43 49.67(6)
C45 Gd1 C43 49.80(6)
C42 Gd1 C43 130.97(6)
C44 Gd1 C43 30.28(6)
C41 Gd1 C43 100.65(6)
C38 Gd1 C43 134.24(6)
O2 Gd1 C47 126.05(5)
O5 Gd1 C47 127.19(5)
C46 Gd1 C47 30.16(6)
C45 Gd1 C47 49.95(6)
C42 Gd1 C47 108.03(6)
C44 Gd1 C47 49.81(6)
C41 Gd1 C47 79.21(6)
C38 Gd1 C47 126.17(6)
C43 Gd1 C47 29.92(6)
O2 Gd1 C39 123.38(5)
O5 Gd1 C39 81.10(5)
C46 Gd1 C39 131.51(6)
C45 Gd1 C39 153.81(6)
C42 Gd1 C39 49.63(6)
C44 Gd1 C39 130.10(6)
C41 Gd1 C39 49.42(6)
C38 Gd1 C39 30.19(5)
C43 Gd1 C39 104.79(6)
C47 Gd1 C39 105.49(6)
O2 Gd1 C40 139.37(5)
O5 Gd1 C40 106.96(5)
C46 Gd1 C40 101.68(6)
C45 Gd1 C40 127.82(6)
C42 Gd1 C40 49.83(6)
C44 Gd1 C40 116.73(6)
C41 Gd1 C40 29.95(6)
C38 Gd1 C40 49.81(6)
C43 Gd1 C40 86.60(6)
C47 Gd1 C40 77.89(6)
C39 Gd1 C40 29.94(5)
O2 Si1 O3 112.60(6)
O2 Si1 O4 107.10(6)
O3 Si1 O4 108.79(7)
O2 Si1 O1 111.47(6)
O3 Si1 O1 106.62(6)
O4 Si1 O1 110.26(6)
Si1 O2 Gd1 140.02(7)
C34 O4 Si1 133.49(11)
C30 O3 Si1 131.1(2)
O3 C30 C33 109.8(4)
O3 C30 C32 110.0(3)
C33 C30 C32 112.7(6)
O3 C30 C31 105.5(3)
C33 C30 C31 107.7(7)
C32 C30 C31 110.9(3)
O4 C34 C36 109.87(15)
O4 C34 C35 105.72(14)
C36 C34 C35 110.63(16)
O4 C34 C37 110.00(15)
C36 C34 C37 110.77(18)
C35 C34 C37 109.73(16)
C42 C38 C39 107.80(16)
C42 C38 Gd1 74.60(10)
C39 C38 Gd1 75.67(10)
C40 C39 C38 108.33(16)
C40 C39 Gd1 75.21(10)
C38 C39 Gd1 74.15(9)
C41 C40 C39 107.54(17)
C41 C40 Gd1 73.96(10)
C39 C40 Gd1 74.85(10)
C40 C41 C42 108.44(17)
C40 C41 Gd1 76.09(10)
C42 C41 Gd1 74.58(10)
C38 C42 C41 107.90(17)
C38 C42 Gd1 75.31(10)
C41 C42 Gd1 75.06(10)
C47 C43 C44 108.23(17)
C47 C43 Gd1 75.17(10)
C44 C43 Gd1 74.34(10)
C45 C44 C43 107.94(16)
C45 C44 Gd1 74.67(10)
C43 C44 Gd1 75.38(10)
C44 C45 C46 107.79(17)
C44 C45 Gd1 75.22(10)
C46 C45 Gd1 74.51(10)
C47 C46 C45 108.28(16)
C47 C46 Gd1 76.12(10)
C45 C46 Gd1 75.05(10)
C43 C47 C46 107.75(17)
C43 C47 Gd1 74.91(10)
C46 C47 Gd1 73.72(10)
O2A Gd1A O1 72.8(2)
O2A Gd1A C42A 107.4(4)
O1 Gd1A C42A 78.9(6)
O2A Gd1A C41A 138.4(5)
O1 Gd1A C41A 96.0(7)
C42A Gd1A C41A 31.7(4)
O2A Gd1A C46A 99.6(6)
O1 Gd1A C46A 129.4(6)
C42A Gd1A C46A 146.2(6)
C41A Gd1A C46A 116.9(6)
O2A Gd1A C45A 82.2(6)
O1 Gd1A C45A 100.5(6)
C42A Gd1A C45A 169.5(6)
C41A Gd1A C45A 139.3(6)
C46A Gd1A C45A 30.3(4)
O2A Gd1A C47A 129.5(6)
O1 Gd1A C47A 129.4(4)
C42A Gd1A C47A 120.3(5)
C41A Gd1A C47A 88.9(6)
C46A Gd1A C47A 29.9(4)
C45A Gd1A C47A 52.2(5)
O2A Gd1A C44A 100.9(6)
O1 Gd1A C44A 84.7(6)
C42A Gd1A C44A 141.2(7)
C41A Gd1A C44A 118.2(7)
C46A Gd1A C44A 46.7(6)
C45A Gd1A C44A 29.2(4)
C47A Gd1A C44A 50.0(6)
O2A Gd1A C38A 90.9(6)
O1 Gd1A C38A 97.3(6)
C42A Gd1A C38A 29.9(4)
C41A Gd1A C38A 50.0(6)
C46A Gd1A C38A 133.1(8)
C45A Gd1A C38A 158.0(8)
C47A Gd1A C38A 122.6(6)
C44A Gd1A C38A 168.1(7)
O2A Gd1A C43A 129.7(6)
O1 Gd1A C43A 100.68(18)
C42A Gd1A C43A 120.5(5)
C41A Gd1A C43A 91.3(6)
C46A Gd1A C43A 45.7(6)
C45A Gd1A C43A 49.2(6)
C47A Gd1A C43A 28.7(4)
C44A Gd1A C43A 29.9(4)
C38A Gd1A C43A 138.9(6)
O2A Gd1A C40A 136.3(6)
O1 Gd1A C40A 124.7(7)
C42A Gd1A C40A 50.6(6)
C41A Gd1A C40A 29.0(4)
C46A Gd1A C40A 95.7(6)
C45A Gd1A C40A 124.9(6)
C47A Gd1A C40A 73.9(5)
C44A Gd1A C40A 119.0(6)
C38A Gd1A C40A 50.5(5)
C43A Gd1A C40A 89.2(6)
O2A Gd1A C39A 108.0(6)
O1 Gd1A C39A 124.0(6)
C42A Gd1A C39A 46.5(6)
C41A Gd1A C39A 45.3(6)
C46A Gd1A C39A 106.1(7)
C45A Gd1A C39A 135.5(8)
C47A Gd1A C39A 94.3(6)
C44A Gd1A C39A 143.9(6)
C38A Gd1A C39A 28.8(4)
C43A Gd1A C39A 115.5(6)
C40A Gd1A C39A 28.3(4)
O2A Si1A O5 120.0(4)
O2A Si1A O3A 113.4(5)
O5 Si1A O3A 107.5(5)
O2A Si1A O4A 110.4(6)
O5 Si1A O4A 105.7(5)
O3A Si1A O4A 97.1(9)
Si1A O2A Gd1A 141.1(5)
C34A O4A Si1A 135.0(16)
C30A O3A Si1A 134.8(13)
O3A C30A C32A 106.3(17)
O3A C30A C33A 106.5(16)
C32A C30A C33A 112.0(17)
O3A C30A C31A 105.5(15)
C32A C30A C31A 115.3(18)
C33A C30A C31A 110.6(16)
O4A C34A C36A 108.2(18)
O4A C34A C35A 105.9(17)
C36A C34A C35A 112.4(18)
O4A C34A C37A 105.1(17)
C36A C34A C37A 113.8(18)
C35A C34A C37A 110.8(17)
C42A C38A C39A 101.7(16)
C42A C38A Gd1A 67.9(7)
C39A C38A Gd1A 79.6(8)
C40A C39A C38A 116.2(17)
C40A C39A Gd1A 72.5(8)
C38A C39A Gd1A 71.6(8)
C41A C40A C39A 101.4(17)
C41A C40A Gd1A 68.7(8)
C39A C40A Gd1A 79.2(8)
C40A C41A C42A 111.8(17)
C40A C41A Gd1A 82.3(9)
C42A C41A Gd1A 73.0(8)
C38A C42A C41A 108.5(17)
C38A C42A Gd1A 82.3(8)
C41A C42A Gd1A 75.4(7)
C47A C43A C44A 112.1(16)
C47A C43A Gd1A 73.9(8)
C44A C43A Gd1A 74.0(8)
C45A C44A C43A 109.1(16)
C45A C44A Gd1A 73.6(8)
C43A C44A Gd1A 76.1(7)
C44A C45A C46A 101.1(16)
C44A C45A Gd1A 77.1(8)
C46A C45A Gd1A 73.2(8)
C47A C46A C45A 117.4(18)
C47A C46A Gd1A 77.8(8)
C45A C46A Gd1A 76.5(8)
C43A C47A C46A 100.0(16)
C43A C47A Gd1A 77.4(8)
C46A C47A Gd1A 72.3(8)
C33B C30B C31B 115.1(18)
C33B C30B C32B 102.9(19)
C31B C30B C32B 110.9(9)
O1 Al1 O5 105.03(6)
O1 Al1 N2 122.10(6)
O5 Al1 N2 103.46(6)
O1 Al1 N1 113.90(6)
O5 Al1 N1 116.48(6)
N2 Al1 N1 96.05(6)
H5' O1 Al1 120(2)
Si1 O1 Al1 139.20(8)
H5' O1 Gd1A 88(2)
Al1 O1 Gd1A 151.76(8)
H5 O5 Al1 112.9(16)
Si1A O5 Al1 119.82(19)
H5 O5 Gd1 112.1(16)
Al1 O5 Gd1 133.28(6)
C2 N1 C6 118.03(12)
C2 N1 Al1 122.30(10)
C6 N1 Al1 119.20(10)
C4 N2 C18 115.96(12)
C4 N2 Al1 123.41(10)
C18 N2 Al1 120.35(9)
N1 C2 C3 123.69(14)
N1 C2 C1 121.73(14)
C3 C2 C1 114.56(14)
C4 C3 C2 127.16(14)
N2 C4 C3 122.77(14)
N2 C4 C5 120.53(13)
C3 C4 C5 116.66(14)
C7 C6 C11 121.64(14)
C7 C6 N1 119.23(13)
C11 C6 N1 119.13(13)
C8 C7 C6 117.60(15)
C8 C7 C15 119.20(15)
C6 C7 C15 123.14(15)
C9 C8 C7 121.41(16)
C8 C9 C10 120.17(16)
C9 C10 C11 121.35(16)
C10 C11 C6 117.59(15)
C10 C11 C12 120.60(14)
C6 C11 C12 121.75(14)
C11 C12 C14 112.58(13)
C11 C12 C13 113.47(15)
C14 C12 C13 107.67(14)
C7 C15 C16 112.78(15)
C7 C15 C17 111.02(15)
C16 C15 C17 108.83(14)
C19 C18 C23 121.47(14)
C19 C18 N2 120.64(13)
C23 C18 N2 117.86(13)
C20 C19 C18 118.17(14)
C20 C19 C27 119.52(14)
C18 C19 C27 122.31(14)
C21 C20 C19 121.01(15)
C22 C21 C20 120.12(15)
C21 C22 C23 121.18(15)
C22 C23 C18 118.04(14)
C22 C23 C24 119.41(14)
C18 C23 C24 122.47(13)
C23 C24 C26 110.29(14)
C23 C24 C25 112.86(13)
C26 C24 C25 109.99(14)
C19 C27 C28 110.21(14)
C19 C27 C29 111.91(14)
C28 C27 C29 110.50(14)

loop_
_geom_bond_atom_site_label_1
_geom_bond_atom_site_label_2
_geom_bond_distance
Gd1 O2 2.1296(11)
Gd1 O5 2.3813(11)
Gd1 C46 2.6904(17)
Gd1 C45 2.6973(17)
Gd1 C42 2.7006(18)
Gd1 C44 2.7043(17)
Gd1 C41 2.7068(18)
Gd1 C38 2.7097(17)
Gd1 C43 2.7176(17)
Gd1 C47 2.7209(17)
Gd1 C39 2.7292(17)
Gd1 C40 2.7338(17)
Si1 O2 1.5988(12)
Si1 O3 1.6372(12)
Si1 O4 1.6390(12)
Si1 O1 1.6453(12)
O4 C34 1.432(2)
O3 C30 1.437(3)
O3 C30B 1.440(8)
C30 C33 1.517(6)
C30 C32 1.518(5)
C30 C31 1.547(5)
C34 C36 1.512(3)
C34 C35 1.526(2)
C34 C37 1.529(3)
C38 C42 1.404(3)
C38 C39 1.416(2)
C39 C40 1.411(3)
C40 C41 1.406(3)
C41 C42 1.416(3)
C43 C47 1.404(3)
C43 C44 1.416(3)
C44 C45 1.403(3)
C45 C46 1.414(3)
C46 C47 1.408(3)
Gd1A O2A 2.1304(15)
Gd1A O1 2.240(2)
Gd1A C42A 2.564(13)
Gd1A C41A 2.595(14)
Gd1A C46A 2.640(15)
Gd1A C45A 2.682(14)
Gd1A C47A 2.709(14)
Gd1A C44A 2.726(14)
Gd1A C38A 2.742(14)
Gd1A C43A 2.752(13)
Gd1A C40A 2.760(15)
Gd1A C39A 2.842(14)
Si1A O2A 1.5993(16)
Si1A O5 1.699(4)
Si1A O3A 1.735(11)
Si1A O4A 1.776(12)
O4A C34A 1.383(15)
O3A C30A 1.398(15)
C30A C32A 1.520(14)
C30A C33A 1.527(14)
C30A C31A 1.530(14)
C34A C36A 1.516(14)
C34A C35A 1.527(14)
C34A C37A 1.529(14)
C38A C42A 1.378(19)
C38A C39A 1.392(18)
C39A C40A 1.373(18)
C40A C41A 1.351(19)
C41A C42A 1.407(17)
C43A C47A 1.353(18)
C43A C44A 1.412(18)
C44A C45A 1.366(19)
C45A C46A 1.392(18)
C46A C47A 1.383(18)
C30B C33B 1.500(18)
C30B C31B 1.505(16)
C30B C32B 1.528(17)
Al1 O1 1.7017(12)
Al1 O5 1.7852(12)
Al1 N2 1.8960(13)
Al1 N1 1.9177(13)
O1 H5' 0.839(10)
O5 H5 0.837(5)
N1 C2 1.3440(19)
N1 C6 1.4548(19)
N2 C4 1.3464(19)
N2 C18 1.4529(18)
C1 C2 1.513(2)
C2 C3 1.399(2)
C3 C4 1.390(2)
C4 C5 1.510(2)
C6 C7 1.412(2)
C6 C11 1.415(2)
C7 C8 1.400(2)
C7 C15 1.522(2)
C8 C9 1.378(3)
C9 C10 1.385(3)
C10 C11 1.396(2)
C11 C12 1.532(2)
C12 C14 1.533(2)
C12 C13 1.535(2)
C15 C16 1.530(2)
C15 C17 1.542(2)
C18 C19 1.403(2)
C18 C23 1.411(2)
C19 C20 1.401(2)
C19 C27 1.517(2)
C20 C21 1.385(2)
C21 C22 1.383(2)
C22 C23 1.397(2)
C23 C24 1.524(2)
C24 C26 1.530(2)
C24 C25 1.538(2)
C27 C28 1.527(2)
C27 C29 1.537(2)
